data_4131245
loop_
_publ_author_name
'Slavney, Adam H.'
'Leppert, Linn'
'Bartesaghi, Davide'
'Gold-Parker, Aryeh'
'Toney, Michael F.'
'Savenije, Tom J.'
'Neaton, Jeffrey B.'
'Karunadasa, Hemamala I.'

_publ_section_title
;
 Defect-Induced Band-Edge Reconstruction of a Bismuth-Halide Double
 Perovskite for Visible-Light Absorption.
;
_journal_issue 14
_journal_name_full 'Journal of the American Chemical Society'
_journal_page_first 5015
_journal_page_last 5018
_journal_paper_doi 10.1021/jacs.7b01629
_journal_volume 139
_journal_year 2017
_chemical_formula_moiety 'Bi1 Br6 Tl0.8, 2(C N H6), 0.2(Ag)'
_chemical_formula_sum 'C2 H12 Ag0.2 Bi Br6 N2 Tl0.8'
_chemical_formula_weight 937.61
_space_group_crystal_system cubic
_space_group_IT_number 225
_space_group_name_Hall '-F 4 2 3'
_space_group_name_H-M_alt 'F m -3 m'
_atom_sites_solution_primary 'intrinsic phasing'
_atom_sites_solution_secondary difmap
_audit_creation_date 2016-09-13
_audit_creation_method
;
Olex2 1.2
(compiled 2016.09.09 svn.r3337 for OlexSys, GUI svn.r5227)
;
_cell_angle_alpha 90
_cell_angle_beta 90
_cell_angle_gamma 90
_cell_formula_units_Z 4
_cell_length_a 11.8941(5)
_cell_length_b 11.8941(5)
_cell_length_c 11.8941(5)
_cell_measurement_reflns_used 3647
_cell_measurement_temperature 298(2)
_cell_measurement_theta_max 25.19
_cell_measurement_theta_min 2.87
_cell_volume 1682.65(12)
_computing_cell_refinement 'SAINT v8.34A (Bruker, 2013)'
_computing_data_collection 'Bruker APEX2 Bruker-AXS, Madison WI'
_computing_data_reduction 'SAINT v8.34A (Bruker, 2013)'
_computing_molecular_graphics 'Olex2 (Dolomanov et al., 2009)'
_computing_publication_material 'Olex2 (Dolomanov et al., 2009)'
_computing_structure_refinement 'ShelXL (Sheldrick, 2015)'
_computing_structure_solution 'SHELXT 2014/4 Bruker-AXS, Madison WI'
_diffrn_ambient_temperature 298
_diffrn_detector 'CMOS area detector'
_diffrn_detector_area_resol_mean 10.42
_diffrn_detector_type 'PHOTON 100 Detector'
_diffrn_measured_fraction_theta_full 1.000
_diffrn_measured_fraction_theta_max 1.000
_diffrn_measurement_device_type 'Bruker D8 with PHOTON 100 detector'
_diffrn_measurement_method '\f and \w scans'
_diffrn_radiation_monochromator 'silicon 111'
_diffrn_radiation_probe x-ray
_diffrn_radiation_type synchrotron
_diffrn_radiation_wavelength 0.6888
_diffrn_reflns_av_R_equivalents 0.0312
_diffrn_reflns_av_unetI/netI 0.0087
_diffrn_reflns_Laue_measured_fraction_full 1.000
_diffrn_reflns_Laue_measured_fraction_max 1.000
_diffrn_reflns_limit_h_max 14
_diffrn_reflns_limit_h_min -14
_diffrn_reflns_limit_k_max 14
_diffrn_reflns_limit_k_min -14
_diffrn_reflns_limit_l_max 14
_diffrn_reflns_limit_l_min -14
_diffrn_reflns_number 6706
_diffrn_reflns_point_group_measured_fraction_full 1.000
_diffrn_reflns_point_group_measured_fraction_max 1.000
_diffrn_reflns_theta_full 24.411
_diffrn_reflns_theta_max 25.373
_diffrn_reflns_theta_min 2.875
_diffrn_source
;
Advanced Light Source, station 11.3.1
;
_diffrn_standards_number 0
_exptl_absorpt_coefficient_mu 29.852
_exptl_absorpt_correction_T_max 0.4289
_exptl_absorpt_correction_T_min 0.3395
_exptl_absorpt_correction_type multi-scan
_exptl_absorpt_process_details
;
SADABS-2014/5 (Bruker,2014/5) was used for absorption correction.
wR2(int) was 0.1154 before and 0.0462 after correction.
The Ratio of minimum to maximum transmission is 0.7916.
The \l/2 correction factor is Not present.
;
_exptl_crystal_colour red
_exptl_crystal_colour_primary red
_exptl_crystal_density_diffrn 3.702
_exptl_crystal_description octahedral
_exptl_crystal_F_000 1571
_exptl_crystal_size_max 0.05
_exptl_crystal_size_mid 0.05
_exptl_crystal_size_min 0.05
_refine_diff_density_max 1.345
_refine_diff_density_min -0.821
_refine_diff_density_rms 0.150
_refine_ls_extinction_coef 0.00023(6)
_refine_ls_extinction_expression Fc^*^=kFc[1+0.001xFc^2^\l^3^/sin(2\q)]^-1/4^
_refine_ls_extinction_method 'SHELXL-2014/7 (Sheldrick 2014'
_refine_ls_goodness_of_fit_ref 1.200
_refine_ls_hydrogen_treatment undef
_refine_ls_matrix_type full
_refine_ls_number_parameters 10
_refine_ls_number_reflns 121
_refine_ls_number_restraints 2
_refine_ls_restrained_S_all 1.189
_refine_ls_R_factor_all 0.0310
_refine_ls_R_factor_gt 0.0299
_refine_ls_shift/su_max 0.000
_refine_ls_shift/su_mean 0.000
_refine_ls_structure_factor_coef Fsqd
_refine_ls_weighting_details 'w=1/[\s^2^(Fo^2^)+(0.0273P)^2^+54.5446P] where P=(Fo^2^+2Fc^2^)/3'
_refine_ls_weighting_scheme calc
_refine_ls_wR_factor_gt 0.0728
_refine_ls_wR_factor_ref 0.0736
_reflns_Friedel_coverage 0.000
_reflns_number_gt 116
_reflns_number_total 121
_reflns_threshold_expression 'I > 2\s(I)'
_cod_data_source_file ja7b01629_si_003.cif
_cod_data_source_block t1_a
_cod_depositor_comments
;
The following automatic conversions were performed:

data item '_atom_sites_solution_secondary' value 'diffmap' was
changed to 'difmap'.

Automatic conversion script
Id: cif_fix_values 6909 2019-04-08 15:41:33Z antanas 
;
_cod_original_cell_volume 1682.7(2)
_cod_database_code 4131245
_shelx_space_group_comment
;
The symmetry employed for this shelxl refinement is uniquely defined
by the following loop, which should always be used as a source of
symmetry information in preference to the above space-group names.
They are only intended as comments.
;
_shelx_shelxl_version_number 2014/7

loop_
_space_group_symop_operation_xyz
'x, y, z'
'-x, -y, z'
'-x, y, -z'
'x, -y, -z'
'z, x, y'
'z, -x, -y'
'-z, -x, y'
'-z, x, -y'
'y, z, x'
'-y, z, -x'
'y, -z, -x'
'-y, -z, x'
'y, x, -z'
'-y, -x, -z'
'y, -x, z'
'-y, x, z'
'x, z, -y'
'-x, z, y'
'-x, -z, -y'
'x, -z, y'
'z, y, -x'
'z, -y, x'
'-z, y, x'
'-z, -y, -x'
'x, y+1/2, z+1/2'
'-x, -y+1/2, z+1/2'
'-x, y+1/2, -z+1/2'
'x, -y+1/2, -z+1/2'
'z, x+1/2, y+1/2'
'z, -x+1/2, -y+1/2'
'-z, -x+1/2, y+1/2'
'-z, x+1/2, -y+1/2'
'y, z+1/2, x+1/2'
'-y, z+1/2, -x+1/2'
'y, -z+1/2, -x+1/2'
'-y, -z+1/2, x+1/2'
'y, x+1/2, -z+1/2'
'-y, -x+1/2, -z+1/2'
'y, -x+1/2, z+1/2'
'-y, x+1/2, z+1/2'
'x, z+1/2, -y+1/2'
'-x, z+1/2, y+1/2'
'-x, -z+1/2, -y+1/2'
'x, -z+1/2, y+1/2'
'z, y+1/2, -x+1/2'
'z, -y+1/2, x+1/2'
'-z, y+1/2, x+1/2'
'-z, -y+1/2, -x+1/2'
'x+1/2, y, z+1/2'
'-x+1/2, -y, z+1/2'
'-x+1/2, y, -z+1/2'
'x+1/2, -y, -z+1/2'
'z+1/2, x, y+1/2'
'z+1/2, -x, -y+1/2'
'-z+1/2, -x, y+1/2'
'-z+1/2, x, -y+1/2'
'y+1/2, z, x+1/2'
'-y+1/2, z, -x+1/2'
'y+1/2, -z, -x+1/2'
'-y+1/2, -z, x+1/2'
'y+1/2, x, -z+1/2'
'-y+1/2, -x, -z+1/2'
'y+1/2, -x, z+1/2'
'-y+1/2, x, z+1/2'
'x+1/2, z, -y+1/2'
'-x+1/2, z, y+1/2'
'-x+1/2, -z, -y+1/2'
'x+1/2, -z, y+1/2'
'z+1/2, y, -x+1/2'
'z+1/2, -y, x+1/2'
'-z+1/2, y, x+1/2'
'-z+1/2, -y, -x+1/2'
'x+1/2, y+1/2, z'
'-x+1/2, -y+1/2, z'
'-x+1/2, y+1/2, -z'
'x+1/2, -y+1/2, -z'
'z+1/2, x+1/2, y'
'z+1/2, -x+1/2, -y'
'-z+1/2, -x+1/2, y'
'-z+1/2, x+1/2, -y'
'y+1/2, z+1/2, x'
'-y+1/2, z+1/2, -x'
'y+1/2, -z+1/2, -x'
'-y+1/2, -z+1/2, x'
'y+1/2, x+1/2, -z'
'-y+1/2, -x+1/2, -z'
'y+1/2, -x+1/2, z'
'-y+1/2, x+1/2, z'
'x+1/2, z+1/2, -y'
'-x+1/2, z+1/2, y'
'-x+1/2, -z+1/2, -y'
'x+1/2, -z+1/2, y'
'z+1/2, y+1/2, -x'
'z+1/2, -y+1/2, x'
'-z+1/2, y+1/2, x'
'-z+1/2, -y+1/2, -x'
'-x, -y, -z'
'x, y, -z'
'x, -y, z'
'-x, y, z'
'-z, -x, -y'
'-z, x, y'
'z, x, -y'
'z, -x, y'
'-y, -z, -x'
'y, -z, x'
'-y, z, x'
'y, z, -x'
'-y, -x, z'
'y, x, z'
'-y, x, -z'
'y, -x, -z'
'-x, -z, y'
'x, -z, -y'
'x, z, y'
'-x, z, -y'
'-z, -y, x'
'-z, y, -x'
'z, -y, -x'
'z, y, x'
'-x, -y+1/2, -z+1/2'
'x, y+1/2, -z+1/2'
'x, -y+1/2, z+1/2'
'-x, y+1/2, z+1/2'
'-z, -x+1/2, -y+1/2'
'-z, x+1/2, y+1/2'
'z, x+1/2, -y+1/2'
'z, -x+1/2, y+1/2'
'-y, -z+1/2, -x+1/2'
'y, -z+1/2, x+1/2'
'-y, z+1/2, x+1/2'
'y, z+1/2, -x+1/2'
'-y, -x+1/2, z+1/2'
'y, x+1/2, z+1/2'
'-y, x+1/2, -z+1/2'
'y, -x+1/2, -z+1/2'
'-x, -z+1/2, y+1/2'
'x, -z+1/2, -y+1/2'
'x, z+1/2, y+1/2'
'-x, z+1/2, -y+1/2'
'-z, -y+1/2, x+1/2'
'-z, y+1/2, -x+1/2'
'z, -y+1/2, -x+1/2'
'z, y+1/2, x+1/2'
'-x+1/2, -y, -z+1/2'
'x+1/2, y, -z+1/2'
'x+1/2, -y, z+1/2'
'-x+1/2, y, z+1/2'
'-z+1/2, -x, -y+1/2'
'-z+1/2, x, y+1/2'
'z+1/2, x, -y+1/2'
'z+1/2, -x, y+1/2'
'-y+1/2, -z, -x+1/2'
'y+1/2, -z, x+1/2'
'-y+1/2, z, x+1/2'
'y+1/2, z, -x+1/2'
'-y+1/2, -x, z+1/2'
'y+1/2, x, z+1/2'
'-y+1/2, x, -z+1/2'
'y+1/2, -x, -z+1/2'
'-x+1/2, -z, y+1/2'
'x+1/2, -z, -y+1/2'
'x+1/2, z, y+1/2'
'-x+1/2, z, -y+1/2'
'-z+1/2, -y, x+1/2'
'-z+1/2, y, -x+1/2'
'z+1/2, -y, -x+1/2'
'z+1/2, y, x+1/2'
'-x+1/2, -y+1/2, -z'
'x+1/2, y+1/2, -z'
'x+1/2, -y+1/2, z'
'-x+1/2, y+1/2, z'
'-z+1/2, -x+1/2, -y'
'-z+1/2, x+1/2, y'
'z+1/2, x+1/2, -y'
'z+1/2, -x+1/2, y'
'-y+1/2, -z+1/2, -x'
'y+1/2, -z+1/2, x'
'-y+1/2, z+1/2, x'
'y+1/2, z+1/2, -x'
'-y+1/2, -x+1/2, z'
'y+1/2, x+1/2, z'
'-y+1/2, x+1/2, -z'
'y+1/2, -x+1/2, -z'
'-x+1/2, -z+1/2, y'
'x+1/2, -z+1/2, -y'
'x+1/2, z+1/2, y'
'-x+1/2, z+1/2, -y'
'-z+1/2, -y+1/2, x'
'-z+1/2, y+1/2, -x'
'z+1/2, -y+1/2, -x'
'z+1/2, y+1/2, x'

loop_
_atom_site_label
_atom_site_type_symbol
_atom_site_fract_x
_atom_site_fract_y
_atom_site_fract_z
_atom_site_U_iso_or_equiv
_atom_site_adp_type
_atom_site_occupancy
_atom_site_site_symmetry_order
_atom_site_calc_flag
_atom_site_refinement_flags_posn
_atom_site_refinement_flags_adp
_atom_site_refinement_flags_occupancy
_atom_site_disorder_assembly
_atom_site_disorder_group
Bi1 Bi 0.5000 0.5000 0.5000 0.0419(6) Uani 1 48 d S T P . .
Tl1 Tl 0.5000 1.0000 0.5000 0.0560(9) Uani 0.800(17) 48 d S T P . 1
Br1 Br 0.5000 0.7373(2) 0.5000 0.1324(15) Uani 1 8 d S T P . .
C1 C 0.2500 0.7500 0.6871(6) 0.14(3) Uiso 0.1667 4 d DS T P A 1
N1 N 0.2500 0.7500 0.6871(6) 0.14(3) Uiso 0.1667 4 d DS T P . 2
Ag1 Ag 0.5000 1.0000 0.5000 0.0560(9) Uani 0.199(17) 48 d S T P . 2

loop_
_atom_site_aniso_label
_atom_site_aniso_U_11
_atom_site_aniso_U_22
_atom_site_aniso_U_33
_atom_site_aniso_U_23
_atom_site_aniso_U_13
_atom_site_aniso_U_12
Bi1 0.0419(6) 0.0419(6) 0.0419(6) 0.000 0.000 0.000
Tl1 0.0560(9) 0.0560(9) 0.0560(9) 0.000 0.000 0.000
Br1 0.175(2) 0.0474(15) 0.175(2) 0.000 0.000 0.000
Ag1 0.0560(9) 0.0560(9) 0.0560(9) 0.000 0.000 0.000

loop_
_atom_type_symbol
_atom_type_description
_atom_type_scat_dispersion_real
_atom_type_scat_dispersion_imag
_atom_type_scat_source
Ag Ag -0.8971 1.1015 'Calculated using XDISP in WinGX (Farrugia, 1999)'
Bi Bi -3.3050 10.1140 'Calculated using XDISP in WinGX (Farrugia, 1999)'
Br Br -0.1750 2.4300 'Calculated using XDISP in WinGX (Farrugia, 1999)'
C C 0.0030 0.0010 'Calculated using XDISP in WinGX (Farrugia, 1999)'
N N 0.0060 0.0030 'Calculated using XDISP in WinGX (Farrugia, 1999)'
Tl Tl -2.2430 9.2600 'Calculated using XDISP in WinGX (Farrugia, 1999)'

loop_
_geom_angle_atom_site_label_1
_geom_angle_atom_site_label_2
_geom_angle_atom_site_label_3
_geom_angle
_geom_angle_site_symmetry_1
_geom_angle_site_symmetry_3
Br1 Bi1 Br1 90.0 . 105_666
Br1 Bi1 Br1 180.0 5 101_666
Br1 Bi1 Br1 90.0 5 9
Br1 Bi1 Br1 90.0 97_666 101_666
Br1 Bi1 Br1 180.0 105_666 9
Br1 Bi1 Br1 90.0 97_666 9
Br1 Bi1 Br1 90.0 . 5
Br1 Bi1 Br1 180.0 . 97_666
Br1 Bi1 Br1 90.0 105_666 5
Br1 Bi1 Br1 90.0 . 9
Br1 Bi1 Br1 90.0 97_666 5
Br1 Bi1 Br1 90.0 105_666 97_666
Br1 Bi1 Br1 90.0 . 101_666
Br1 Bi1 Br1 90.0 105_666 101_666
Br1 Bi1 Br1 90.0 101_666 9
Br1 Tl1 Br1 180.0 29_554 125_666
Br1 Tl1 Br1 90.0 97_676 29_554
Br1 Tl1 Br1 90.0 81_455 125_666
Br1 Tl1 Br1 90.0 29_554 .
Br1 Tl1 Br1 90.0 177_666 125_666
Br1 Tl1 Br1 90.0 81_455 97_676
Br1 Tl1 Br1 90.0 177_666 .
Br1 Tl1 Br1 90.0 81_455 .
Br1 Tl1 Br1 180.0 97_676 .
Br1 Tl1 Br1 90.0 177_666 29_554
Br1 Tl1 Br1 90.0 125_666 .
Br1 Tl1 Br1 90.0 97_676 125_666
Br1 Tl1 Br1 180.0 177_666 81_455
Br1 Tl1 Br1 90.0 81_455 29_554
Br1 Tl1 Br1 90.0 177_666 97_676
Bi1 Br1 Tl1 180.0 . .

loop_
_geom_bond_atom_site_label_1
_geom_bond_atom_site_label_2
_geom_bond_distance
_geom_bond_site_symmetry_2
Bi1 Br1 2.823(3) .
Bi1 Br1 2.823(3) 97_666
Bi1 Br1 2.823(3) 105_666
Bi1 Br1 2.823(3) 101_666
Bi1 Br1 2.823(3) 5
Bi1 Br1 2.823(3) 9
Tl1 Br1 3.124(3) .
Tl1 Br1 3.124(3) 177_666
Tl1 Br1 3.124(3) 29_554
Tl1 Br1 3.124(3) 125_666
Tl1 Br1 3.124(3) 97_676
Tl1 Br1 3.124(3) 81_455
C1 N1 1.497(15) 28_566
N1 C1 1.497(15) 28_566
